data_4110443
loop_
_publ_author_name
'Vincent S. Chan'
'Ian C. Stewart'
'Robert G. Bergman'
'F. Dean Toste'

_publ_section_title
;
 Asymmetric Catalytic Synthesis of P-Stereogenic Phosphines via a
 Nucleophilic Ruthenium Phosphido Complex
;
_journal_name_full 'Journal of the American Chemical Society'
_journal_page_first 2786
_journal_page_last 2787
_journal_paper_doi 10.1021/ja058100y
_journal_volume 128
_journal_year 2006
_chemical_formula_sum 'C49 H74 B O1.5 P5 Ru'
_chemical_formula_weight 953.87
_space_group_IT_number 14
_symmetry_cell_setting monoclinic
_symmetry_Int_Tables_number 14
_symmetry_space_group_name_Hall '-P 2yn'
_symmetry_space_group_name_H-M 'P 1 21/n 1'
_audit_creation_date 'Fri Aug 13 14:21:47 2004'
_audit_creation_method 'by teXsan'
_cell_angle_alpha 90
_cell_angle_beta 95.501(2)
_cell_angle_gamma 90
_cell_formula_units_Z 4
_cell_length_a 16.354(1)
_cell_length_b 13.2884(9)
_cell_length_c 22.9689
_cell_measurement_reflns_used 6454
_cell_measurement_temperature 273.2
_cell_measurement_theta_max 26.0
_cell_measurement_theta_min 2.5
_cell_volume 4968.6(5)
_computing_cell_refinement 'Bruker-AXS SAINT v6.40'
_computing_data_collection 'Bruker-AXS SMART v5.631'
_computing_data_reduction 'Bruker-AXS SAINT v6.40'
_computing_publication_material teXsan
_computing_structure_refinement teXsan
_computing_structure_solution SIR97
_diffrn_measured_fraction_theta_full 0.9774
_diffrn_measured_fraction_theta_max 0.9774
_diffrn_measurement_device_type 'Bruker APEX'
_diffrn_measurement_method \w-scans
_diffrn_radiation_type 'Mo K\a'
_diffrn_radiation_wavelength 0.7107
_diffrn_reflns_av_R_equivalents 0.026
_diffrn_reflns_limit_h_max 21
_diffrn_reflns_limit_h_min 0
_diffrn_reflns_limit_k_max 17
_diffrn_reflns_limit_k_min 0
_diffrn_reflns_limit_l_max 30
_diffrn_reflns_limit_l_min -30
_diffrn_reflns_number 32598
_diffrn_reflns_theta_full 28.26
_diffrn_reflns_theta_max 28.26
_diffrn_standards_decay_% 0
_diffrn_standards_interval_count 0
_diffrn_standards_interval_time 0
_diffrn_standards_number 0
_exptl_absorpt_coefficient_mu 0.512
_exptl_absorpt_correction_T_max 0.926
_exptl_absorpt_correction_T_min 0.824
_exptl_absorpt_correction_type empirical
_exptl_absorpt_process_details 'Blessing, 1995'
_exptl_crystal_colour colorless
_exptl_crystal_density_diffrn 1.275
_exptl_crystal_description rod-like
_exptl_crystal_F_000 2016.00
_exptl_crystal_size_max 0.170
_exptl_crystal_size_mid 0.150
_exptl_crystal_size_min 0.150
_refine_diff_density_max 0.65
_refine_diff_density_min -0.26
_refine_ls_extinction_method none
_refine_ls_goodness_of_fit_ref 1.680
_refine_ls_hydrogen_treatment constr
_refine_ls_number_parameters 518
_refine_ls_number_reflns 8084
_refine_ls_R_factor_all 0.0675
_refine_ls_R_factor_gt 0.0402
_refine_ls_shift/su_max 0.0035
_refine_ls_structure_factor_coef F
_refine_ls_weighting_details 'w = 1/[\s^2^(Fo) + 0.00022|Fo|^2^]'
_refine_ls_weighting_scheme calc
_refine_ls_wR_factor_all 0.0567
_refine_ls_wR_factor_ref 0.0515
_reflns_number_gt 8084
_reflns_number_total 12021
_reflns_threshold_expression F^2^>3.0\s(F^2^)
_cod_data_source_file ja058100ysi20060201_125627.cif
_cod_data_source_block Ian_Stewart_ics3105
_cod_original_cell_volume 4968.5(5)
_cod_original_sg_symbol_H-M 'P 21/n '
_cod_original_formula_sum 'C49 H74 B O1.50 P5 Ru '
_cod_database_code 4110443

loop_
_symmetry_equiv_pos_as_xyz
x,y,z
1/2-x,1/2+y,1/2-z
-x,-y,-z
1/2+x,1/2-y,1/2+z

loop_
_atom_site_label
_atom_site_type_symbol
_atom_site_fract_x
_atom_site_fract_y
_atom_site_fract_z
_atom_site_U_iso_or_equiv
_atom_site_adp_type
_atom_site_occupancy
_atom_site_calc_flag
_atom_site_refinement_flags
Ru1 Ru 0.52803(1) 0.25013(2) 0.232834(9) 0.02580(6) Uani 1.00 d .
P1 P 0.64286(5) 0.35114(6) 0.22167(4) 0.0316(2) Uani 1.00 d .
P2 P 0.46755(6) 0.25320(6) 0.13739(4) 0.0383(2) Uani 1.00 d .
P3 P 0.44596(5) 0.38946(6) 0.24411(4) 0.0373(2) Uani 1.00 d .
P4 P 0.55739(6) 0.22107(7) 0.33187(4) 0.0451(3) Uani 1.00 d .
P5 P 0.58585(6) 0.09201(6) 0.22364(4) 0.0430(3) Uani 1.00 d .
O1 O 0.9035(4) 0.6865(5) -0.0223(2) 0.165(2) Uani 1.00 d .
O2 O 1.0123(5) 0.0647(7) -0.0563(3) 0.115(3) Uani 0.50 d P
C1 C 0.6360(2) 0.4636(3) 0.1742(2) 0.056(1) Uani 1.00 d .
C2 C 0.7415(2) 0.3023(2) 0.2033(1) 0.0298(8) Uani 1.00 d .
C3 C 0.7592(2) 0.2926(3) 0.1458(1) 0.0416(9) Uani 1.00 d .
C4 C 0.8334(2) 0.2535(3) 0.1322(2) 0.049(1) Uani 1.00 d .
C5 C 0.8923(2) 0.2239(3) 0.1763(2) 0.048(1) Uani 1.00 d .
C6 C 0.8765(2) 0.2333(2) 0.2338(2) 0.043(1) Uani 1.00 d .
C7 C 0.8021(2) 0.2721(2) 0.2469(1) 0.0362(9) Uani 1.00 d .
C8 C 0.3839(3) 0.3447(3) 0.1331(2) 0.066(1) Uani 1.00 d .
C9 C 0.4062(3) 0.4336(3) 0.1711(2) 0.067(1) Uani 1.00 d .
C10 C 0.5237(3) 0.2868(4) 0.0758(2) 0.068(1) Uani 1.00 d .
C11 C 0.4129(3) 0.1428(3) 0.1083(2) 0.076(1) Uani 1.00 d .
C12 C 0.4871(3) 0.5025(3) 0.2803(2) 0.070(1) Uani 1.00 d .
C13 C 0.3518(3) 0.3753(3) 0.2793(2) 0.070(1) Uani 1.00 d .
C14 C 0.5949(3) 0.0917(3) 0.3424(2) 0.078(2) Uani 1.00 d .
C15 C 0.6440(3) 0.0616(3) 0.2942(2) 0.069(1) Uani 1.00 d .
C16 C 0.6350(2) 0.2929(3) 0.3768(2) 0.062(1) Uani 1.00 d .
C17 C 0.4738(3) 0.2211(4) 0.3791(2) 0.076(1) Uani 1.00 d .
C18 C 0.5158(3) -0.0148(3) 0.2150(2) 0.068(1) Uani 1.00 d .
C19 C 0.6580(3) 0.0606(3) 0.1712(2) 0.077(2) Uani 1.00 d .
C20 C 0.5511(2) 0.2258(2) -0.0818(1) 0.0302(8) Uani 1.00 d .
C21 C 0.4887(2) 0.2907(2) -0.1067(1) 0.0362(9) Uani 1.00 d .
C22 C 0.4066(2) 0.2731(2) -0.1045(1) 0.0402(9) Uani 1.00 d .
C23 C 0.3805(2) 0.1878(3) -0.0772(1) 0.046(1) Uani 1.00 d .
C24 C 0.4383(2) 0.1205(2) -0.0534(1) 0.0423(10) Uani 1.00 d .
C25 C 0.5216(2) 0.1400(2) -0.0560(1) 0.0336(8) Uani 1.00 d .
C26 C 0.6695(2) 0.2827(2) -0.1487(1) 0.0329(8) Uani 1.00 d .
C27 C 0.6246(2) 0.2417(2) -0.1985(1) 0.0447(10) Uani 1.00 d .
C28 C 0.6428(3) 0.2639(3) -0.2553(2) 0.056(1) Uani 1.00 d .
C29 C 0.7067(3) 0.3273(3) -0.2646(2) 0.058(1) Uani 1.00 d .
C30 C 0.7523(2) 0.3684(3) -0.2173(2) 0.050(1) Uani 1.00 d .
C31 C 0.7336(2) 0.3463(2) -0.1611(1) 0.0397(9) Uani 1.00 d .
C32 C 0.7031(2) 0.1526(2) -0.0597(1) 0.0323(8) Uani 1.00 d .
C33 C 0.7158(2) 0.1279(2) -0.0003(1) 0.0395(9) Uani 1.00 d .
C34 C 0.7540(2) 0.0397(3) 0.0199(1) 0.047(1) Uani 1.00 d .
C35 C 0.7818(2) -0.0282(3) -0.0190(2) 0.049(1) Uani 1.00 d .
C36 C 0.7714(2) -0.0052(3) -0.0775(2) 0.049(1) Uani 1.00 d .
C37 C 0.7324(2) 0.0822(2) -0.0974(1) 0.0368(9) Uani 1.00 d .
C38 C 0.6753(2) 0.3487(2) -0.0384(1) 0.0316(8) Uani 1.00 d .
C39 C 0.7570(2) 0.3633(2) -0.0155(1) 0.0409(10) Uani 1.00 d .
C40 C 0.7815(2) 0.4461(3) 0.0191(2) 0.049(1) Uani 1.00 d .
C41 C 0.7256(2) 0.5178(3) 0.0322(1) 0.048(1) Uani 1.00 d .
C42 C 0.6452(2) 0.5062(2) 0.0107(1) 0.0423(10) Uani 1.00 d .
C43 C 0.6206(2) 0.4230(2) -0.0234(1) 0.0348(9) Uani 1.00 d .
C44 C 0.8392(4) 0.6959(4) -0.0639(3) 0.109(2) Uani 1.00 d .
C45 C 0.8355(4) 0.6099(4) -0.1021(2) 0.089(2) Uani 1.00 d .
C46 C 0.9217(6) 0.5731(6) -0.0991(4) 0.158(4) Uani 1.00 d .
C47 C 0.9645(5) 0.635(1) -0.0546(5) 0.219(6) Uani 1.00 d .
C48 C 1.0196(5) -0.0864(6) 0.0107(3) 0.153(3) Uani 1.00 d .
C49 C 1.0094(4) -0.0357(6) -0.0463(3) 0.118(3) Uani 1.00 d .
B1 B 0.6497(2) 0.2528(2) -0.0820(1) 0.0310(7) Uiso 1.00 d .
H1 H 0.4496 0.1808 0.2442 0.0532 Uiso 1.00 calc .
H2 H 0.6711 0.4184 0.2783 0.0532 Uiso 1.00 calc .
H3 H 0.6882 0.4953 0.1758 0.0676 Uiso 1.00 calc .
H4 H 0.6192 0.4441 0.1351 0.0676 Uiso 1.00 calc .
H5 H 0.5970 0.5092 0.1874 0.0676 Uiso 1.00 calc .
H6 H 0.7197 0.3133 0.1151 0.0500 Uiso 1.00 calc .
H7 H 0.8441 0.2469 0.0924 0.0588 Uiso 1.00 calc .
H8 H 0.9433 0.1972 0.1669 0.0574 Uiso 1.00 calc .
H9 H 0.9165 0.2132 0.2643 0.0521 Uiso 1.00 calc .
H10 H 0.7917 0.2785 0.2868 0.0435 Uiso 1.00 calc .
H11 H 0.3729 0.3665 0.0938 0.0790 Uiso 1.00 calc .
H12 H 0.3363 0.3137 0.1456 0.0790 Uiso 1.00 calc .
H13 H 0.3588 0.4741 0.1741 0.0801 Uiso 1.00 calc .
H14 H 0.4471 0.4722 0.1546 0.0801 Uiso 1.00 calc .
H15 H 0.5583 0.2325 0.0671 0.0820 Uiso 1.00 calc .
H16 H 0.4859 0.3005 0.0427 0.0820 Uiso 1.00 calc .
H17 H 0.5561 0.3448 0.0853 0.0820 Uiso 1.00 calc .
H18 H 0.3801 0.1166 0.1367 0.0907 Uiso 1.00 calc .
H19 H 0.3787 0.1607 0.0740 0.0907 Uiso 1.00 calc .
H20 H 0.4513 0.0932 0.0988 0.0907 Uiso 1.00 calc .
H21 H 0.4955 0.4910 0.3212 0.0847 Uiso 1.00 calc .
H22 H 0.5380 0.5192 0.2659 0.0847 Uiso 1.00 calc .
H23 H 0.4494 0.5563 0.2726 0.0847 Uiso 1.00 calc .
H24 H 0.3184 0.4332 0.2719 0.0844 Uiso 1.00 calc .
H25 H 0.3230 0.3174 0.2642 0.0844 Uiso 1.00 calc .
H26 H 0.3648 0.3678 0.3203 0.0844 Uiso 1.00 calc .
H27 H 0.6283 0.0874 0.3785 0.0940 Uiso 1.00 calc .
H28 H 0.5494 0.0475 0.3432 0.0940 Uiso 1.00 calc .
H29 H 0.6545 -0.0087 0.2963 0.0827 Uiso 1.00 calc .
H30 H 0.6947 0.0971 0.2976 0.0827 Uiso 1.00 calc .
H31 H 0.6482 0.2591 0.4130 0.0743 Uiso 1.00 calc .
H32 H 0.6830 0.2991 0.3569 0.0743 Uiso 1.00 calc .
H33 H 0.6142 0.3581 0.3840 0.0743 Uiso 1.00 calc .
H34 H 0.4580 0.2885 0.3861 0.0913 Uiso 1.00 calc .
H35 H 0.4282 0.1854 0.3605 0.0913 Uiso 1.00 calc .
H36 H 0.4917 0.1894 0.4151 0.0913 Uiso 1.00 calc .
H37 H 0.4742 -0.0076 0.2409 0.0817 Uiso 1.00 calc .
H38 H 0.4913 -0.0172 0.1758 0.0817 Uiso 1.00 calc .
H39 H 0.5454 -0.0753 0.2238 0.0817 Uiso 1.00 calc .
H40 H 0.6835 -0.0020 0.1816 0.0923 Uiso 1.00 calc .
H41 H 0.6296 0.0557 0.1333 0.0923 Uiso 1.00 calc .
H42 H 0.6987 0.1116 0.1714 0.0923 Uiso 1.00 calc .
H43 H 0.5047 0.3497 -0.1260 0.0434 Uiso 1.00 calc .
H44 H 0.3674 0.3196 -0.1218 0.0482 Uiso 1.00 calc .
H45 H 0.3236 0.1759 -0.0748 0.0548 Uiso 1.00 calc .
H46 H 0.4214 0.0608 -0.0351 0.0508 Uiso 1.00 calc .
H47 H 0.5602 0.0923 -0.0394 0.0404 Uiso 1.00 calc .
H48 H 0.5803 0.1974 -0.1933 0.0537 Uiso 1.00 calc .
H49 H 0.6108 0.2350 -0.2877 0.0672 Uiso 1.00 calc .
H50 H 0.7191 0.3424 -0.3032 0.0692 Uiso 1.00 calc .
H51 H 0.7968 0.4121 -0.2230 0.0603 Uiso 1.00 calc .
H52 H 0.7661 0.3761 -0.1292 0.0476 Uiso 1.00 calc .
H53 H 0.6974 0.1736 0.0275 0.0475 Uiso 1.00 calc .
H54 H 0.7611 0.0260 0.0607 0.0570 Uiso 1.00 calc .
H55 H 0.8074 -0.0892 -0.0057 0.0591 Uiso 1.00 calc .
H56 H 0.7914 -0.0504 -0.1049 0.0587 Uiso 1.00 calc .
H57 H 0.7253 0.0947 -0.1383 0.0442 Uiso 1.00 calc .
H58 H 0.7971 0.3151 -0.0238 0.0491 Uiso 1.00 calc .
H59 H 0.8375 0.4530 0.0339 0.0592 Uiso 1.00 calc .
H60 H 0.7425 0.5744 0.0556 0.0573 Uiso 1.00 calc .
H61 H 0.6058 0.5552 0.0193 0.0507 Uiso 1.00 calc .
H62 H 0.5642 0.4165 -0.0371 0.0417 Uiso 1.00 calc .
H63 H 0.7896 0.7004 -0.0456 0.1308 Uiso 1.00 calc .
H64 H 0.8459 0.7552 -0.0860 0.1308 Uiso 1.00 calc .
H65 H 0.8004 0.5595 -0.0889 0.1066 Uiso 1.00 calc .
H66 H 0.8166 0.6287 -0.1410 0.1066 Uiso 1.00 calc .
H67 H 0.9251 0.5043 -0.0883 0.1889 Uiso 1.00 calc .
H68 H 0.9441 0.5823 -0.1354 0.1889 Uiso 1.00 calc .
H69 H 0.9972 0.6833 -0.0721 0.2626 Uiso 1.00 calc .
H70 H 0.9986 0.5941 -0.0285 0.2626 Uiso 1.00 calc .
H71 H 1.0753 -0.0843 0.0260 0.1797 Uiso 1.00 calc .
H72 H 1.0015 -0.1538 0.0066 0.1797 Uiso 1.00 calc .
H73 H 0.9571 -0.0564 -0.0635 0.1399 Uiso 1.00 calc .
H74 H 1.0511 -0.0635 -0.0674 0.1399 Uiso 1.00 calc .

loop_
_atom_site_aniso_label
_atom_site_aniso_U_11
_atom_site_aniso_U_22
_atom_site_aniso_U_33
_atom_site_aniso_U_12
_atom_site_aniso_U_13
_atom_site_aniso_U_23
Ru1 0.0263(1) 0.0233(1) 0.0277(1) -0.0012(1) 0.00192(9) 0.00027(10)
P1 0.0289(4) 0.0277(4) 0.0382(4) -0.0028(3) 0.0034(3) 0.0008(3)
P2 0.0377(5) 0.0471(5) 0.0296(4) -0.0066(4) -0.0000(3) 0.0013(4)
P3 0.0348(5) 0.0279(4) 0.0508(5) 0.0021(3) 0.0122(4) -0.0009(4)
P4 0.0449(5) 0.0566(6) 0.0323(5) -0.0079(4) -0.0042(4) 0.0066(4)
P5 0.0398(5) 0.0256(4) 0.0645(6) 0.0009(4) 0.0094(4) 0.0006(4)
O1 0.112(4) 0.239(6) 0.140(4) -0.043(4) -0.011(3) -0.065(4)
O2 0.132(7) 0.127(7) 0.090(5) -0.007(5) 0.032(5) 0.054(5)
C1 0.044(2) 0.041(2) 0.084(3) -0.004(2) 0.008(2) 0.012(2)
C2 0.029(2) 0.025(2) 0.035(2) -0.004(1) 0.004(1) 0.003(1)
C3 0.035(2) 0.048(2) 0.042(2) -0.000(2) 0.003(2) 0.003(2)
C4 0.045(2) 0.062(2) 0.042(2) 0.006(2) 0.012(2) 0.002(2)
C5 0.036(2) 0.048(2) 0.060(2) 0.009(1) 0.011(2) 0.005(2)
C6 0.037(2) 0.040(2) 0.052(2) 0.006(1) -0.002(2) 0.007(1)
C7 0.039(2) 0.032(2) 0.038(2) -0.001(1) 0.005(1) 0.002(1)
C8 0.053(3) 0.083(3) 0.058(3) 0.009(2) -0.010(2) 0.019(2)
C9 0.055(3) 0.056(2) 0.088(3) 0.023(2) -0.001(2) 0.022(2)
C10 0.069(3) 0.101(3) 0.035(2) -0.021(2) 0.008(2) -0.002(2)
C11 0.085(3) 0.084(3) 0.054(3) -0.039(3) -0.014(2) -0.005(2)
C12 0.065(3) 0.035(2) 0.114(3) -0.003(2) 0.026(3) -0.024(2)
C13 0.058(3) 0.045(2) 0.117(4) 0.009(2) 0.048(3) 0.010(2)
C14 0.094(4) 0.065(3) 0.068(3) -0.006(3) -0.031(3) 0.033(2)
C15 0.052(3) 0.046(2) 0.107(4) 0.013(2) -0.006(2) 0.024(2)
C16 0.052(2) 0.093(3) 0.039(2) -0.013(2) -0.007(2) -0.008(2)
C17 0.061(3) 0.132(4) 0.035(2) -0.029(3) 0.004(2) 0.017(2)
C18 0.058(3) 0.028(2) 0.118(3) -0.005(2) 0.012(2) -0.002(2)
C19 0.077(3) 0.039(2) 0.123(4) 0.001(2) 0.050(3) -0.020(2)
C20 0.036(2) 0.030(2) 0.024(1) -0.001(1) 0.001(1) -0.004(1)
C21 0.041(2) 0.033(2) 0.034(2) -0.003(1) -0.002(1) -0.002(1)
C22 0.040(2) 0.044(2) 0.035(2) 0.005(1) -0.002(2) -0.006(1)
C23 0.036(2) 0.059(2) 0.042(2) -0.005(2) 0.001(2) -0.011(2)
C24 0.045(2) 0.044(2) 0.038(2) -0.010(2) 0.003(2) 0.001(1)
C25 0.037(2) 0.033(2) 0.031(2) 0.002(1) 0.002(1) -0.001(1)
C26 0.039(2) 0.030(1) 0.031(2) 0.008(1) 0.008(1) 0.001(1)
C27 0.048(2) 0.052(2) 0.035(2) -0.000(2) 0.004(2) -0.003(2)
C28 0.064(3) 0.074(3) 0.030(2) 0.021(2) 0.003(2) -0.000(2)
C29 0.069(3) 0.066(3) 0.042(2) 0.028(2) 0.024(2) 0.021(2)
C30 0.056(2) 0.043(2) 0.056(2) 0.013(2) 0.027(2) 0.012(2)
C31 0.042(2) 0.036(2) 0.043(2) 0.007(1) 0.014(2) 0.002(1)
C32 0.033(2) 0.033(2) 0.032(2) -0.001(1) 0.005(1) 0.002(1)
C33 0.044(2) 0.041(2) 0.034(2) 0.009(1) 0.006(1) -0.000(1)
C34 0.051(2) 0.050(2) 0.040(2) 0.006(2) 0.000(2) 0.009(2)
C35 0.050(2) 0.037(2) 0.059(2) 0.013(2) -0.001(2) 0.005(2)
C36 0.053(2) 0.043(2) 0.050(2) 0.012(2) -0.000(2) -0.012(2)
C37 0.036(2) 0.037(2) 0.037(2) 0.001(1) 0.005(1) -0.005(1)
C38 0.038(2) 0.031(2) 0.026(2) 0.000(1) 0.003(1) 0.004(1)
C39 0.042(2) 0.041(2) 0.040(2) 0.001(1) 0.003(2) -0.003(1)
C40 0.046(2) 0.050(2) 0.049(2) -0.010(2) -0.009(2) 0.001(2)
C41 0.065(3) 0.039(2) 0.038(2) -0.011(2) 0.001(2) -0.007(1)
C42 0.061(2) 0.032(2) 0.034(2) 0.003(2) 0.007(2) -0.005(1)
C43 0.040(2) 0.036(2) 0.029(2) -0.001(1) 0.004(1) -0.001(1)
C44 0.109(5) 0.078(4) 0.136(5) 0.009(3) -0.012(4) -0.025(4)
C45 0.110(5) 0.079(3) 0.077(3) -0.004(3) 0.010(3) 0.009(3)
C46 0.175(9) 0.137(6) 0.166(7) 0.099(6) 0.045(6) 0.010(5)
C47 0.058(5) 0.36(2) 0.23(1) 0.015(7) 0.000(6) -0.00(1)
C48 0.155(7) 0.219(9) 0.081(4) -0.112(6) -0.005(4) 0.048(5)
C49 0.086(4) 0.164(6) 0.102(5) -0.022(4) 0.009(3) 0.040(5)

loop_
_atom_type_symbol
_atom_type_description
_atom_type_scat_dispersion_real
_atom_type_scat_dispersion_imag
_atom_type_scat_source
Ru Ru -1.259 0.836
;International Tables for Crystallography
(1992, Vol. C, Tables 4.2.6.8 and 6.1.1.1)
;
P P 0.102 0.094
;International Tables for Crystallography
(1992, Vol. C, Tables 4.2.6.8 and 6.1.1.1)
;
C C 0.003 0.002
;International Tables for Crystallography
(1992, Vol. C, Tables 4.2.6.8 and 6.1.1.1)
;
H H 0.000 0.000
;International Tables for Crystallography
(1992, Vol. C, Table 6.1.1.2)
;
B B 0.001 0.001
;International Tables for Crystallography
(1992, Vol. C, Tables 4.2.6.8 and 6.1.1.1)
;
O O 0.011 0.006
;International Tables for Crystallography
(1992, Vol. C, Tables 4.2.6.8 and 6.1.1.1)
;

loop_
_geom_angle_atom_site_label_1
_geom_angle_atom_site_label_2
_geom_angle_atom_site_label_3
_geom_angle
_geom_angle_site_symmetry_2
_geom_angle_site_symmetry_3
_geom_angle_publ_flag
P1 RU1 P2 99.23(3) . . ?
P1 RU1 P3 91.91(3) . . ?
P1 RU1 P4 96.34(3) . . ?
P1 RU1 P5 99.84(3) . . ?
P2 RU1 P3 83.82(3) . . ?
P2 RU1 P4 164.43(3) . . ?
P2 RU1 P5 94.04(3) . . ?
P3 RU1 P4 95.24(3) . . ?
P3 RU1 P5 168.25(3) . . ?
P4 RU1 P5 83.71(3) . . ?
RU1 P1 C1 121.6(1) . . ?
RU1 P1 C2 123.85(9) . . ?
C1 P1 C2 99.0(2) . . ?
RU1 P2 C8 108.2(1) . . ?
RU1 P2 C10 122.7(1) . . ?
RU1 P2 C11 119.1(1) . . ?
C8 P2 C10 103.1(2) . . ?
C8 P2 C11 100.3(2) . . ?
C10 P2 C11 100.3(2) . . ?
RU1 P3 C9 108.2(1) . . ?
RU1 P3 C12 121.3(1) . . ?
RU1 P3 C13 119.5(1) . . ?
C9 P3 C12 103.7(2) . . ?
C9 P3 C13 101.4(2) . . ?
C12 P3 C13 100.1(2) . . ?
RU1 P4 C14 108.8(1) . . ?
RU1 P4 C16 122.4(1) . . ?
RU1 P4 C17 119.2(1) . . ?
C14 P4 C16 102.1(2) . . ?
C14 P4 C17 100.5(2) . . ?
C16 P4 C17 100.6(2) . . ?
RU1 P5 C15 107.4(1) . . ?
RU1 P5 C18 117.2(1) . . ?
RU1 P5 C19 124.4(1) . . ?
C15 P5 C18 101.0(2) . . ?
C15 P5 C19 102.7(2) . . ?
C18 P5 C19 101.0(2) . . ?
C44 O1 C47 101.9(6) . . ?
C48 O2 C49 93.5(6) 3_755 1_555 ?
P1 C2 C3 121.6(2) . . ?
P1 C2 C7 121.2(2) . . ?
C3 C2 C7 117.2(3) . . ?
C2 C3 C4 121.2(3) . . ?
C3 C4 C5 120.3(3) . . ?
C4 C5 C6 119.6(3) . . ?
C5 C6 C7 119.6(3) . . ?
C2 C7 C6 122.0(3) . . ?
P2 C8 C9 110.9(3) . . ?
P3 C9 C8 109.0(2) . . ?
P4 C14 C15 110.7(3) . . ?
P5 C15 C14 109.1(3) . . ?
C21 C20 C25 113.9(3) . . ?
C21 C20 B1 122.2(3) . . ?
C25 C20 B1 123.9(3) . . ?
C20 C21 C22 123.6(3) . . ?
C21 C22 C23 120.2(3) . . ?
C22 C23 C24 118.9(3) . . ?
C23 C24 C25 119.9(3) . . ?
C20 C25 C24 123.5(3) . . ?
C27 C26 C31 114.3(3) . . ?
C27 C26 B1 122.0(3) . . ?
C31 C26 B1 123.7(3) . . ?
C26 C27 C28 122.3(3) . . ?
C27 C28 C29 120.5(3) . . ?
C28 C29 C30 119.0(3) . . ?
C29 C30 C31 120.1(3) . . ?
C26 C31 C30 123.7(3) . . ?
C33 C32 C37 114.9(3) . . ?
C33 C32 B1 121.2(3) . . ?
C37 C32 B1 123.7(3) . . ?
C32 C33 C34 122.9(3) . . ?
C33 C34 C35 120.2(3) . . ?
C34 C35 C36 118.2(3) . . ?
C35 C36 C37 121.3(3) . . ?
C32 C37 C36 122.4(3) . . ?
C39 C38 C43 114.7(3) . . ?
C39 C38 B1 120.8(3) . . ?
C43 C38 B1 124.4(3) . . ?
C38 C39 C40 122.3(3) . . ?
C39 C40 C41 120.8(3) . . ?
C40 C41 C42 118.7(3) . . ?
C41 C42 C43 120.6(3) . . ?
C38 C43 C42 122.9(3) . . ?
O1 C44 C45 109.9(5) . . ?
C44 C45 C46 104.3(5) . . ?
C45 C46 C47 103.9(6) . . ?
O1 C47 C46 108.4(7) . . ?
O2 C48 C49 128.4(10) 3_755 1_555 ?
O2 C49 C48 126.9(8) . . ?
C20 B1 C26 109.6(2) . . ?
C20 B1 C32 108.2(2) . . ?
C20 B1 C38 110.9(2) . . ?
C26 B1 C32 109.8(2) . . ?
C26 B1 C38 108.6(2) . . ?
C32 B1 C38 109.9(2) . . ?
P1 RU1 H1 177.025 . . no
P2 RU1 H1 83.678 . . no
P3 RU1 H1 87.744 . . no
P4 RU1 H1 80.755 . . no
P5 RU1 H1 80.530 . . no
RU1 P1 H2 113.625 . . no
C1 P1 H2 91.372 . . no
C2 P1 H2 101.120 . . no
P1 C1 H3 109.465 . . no
P1 C1 H4 109.469 . . no
P1 C1 H5 109.477 . . no
H3 C1 H4 109.462 . . no
H3 C1 H5 109.473 . . no
H4 C1 H5 109.481 . . no
C2 C3 H6 119.386 . . no
C4 C3 H6 119.396 . . no
C3 C4 H7 119.845 . . no
C5 C4 H7 119.832 . . no
C4 C5 H8 120.201 . . no
C6 C5 H8 120.184 . . no
C5 C6 H9 120.191 . . no
C7 C6 H9 120.180 . . no
C2 C7 H10 119.017 . . no
C6 C7 H10 119.017 . . no
P2 C8 H11 109.087 . . no
P2 C8 H12 109.092 . . no
C9 C8 H11 109.127 . . no
C9 C8 H12 109.149 . . no
H11 C8 H12 109.474 . . no
P3 C9 H13 109.573 . . no
P3 C9 H14 109.597 . . no
C8 C9 H13 109.581 . . no
C8 C9 H14 109.630 . . no
H13 C9 H14 109.454 . . no
P2 C10 H15 109.439 . . no
P2 C10 H16 109.438 . . no
P2 C10 H17 109.461 . . no
H15 C10 H16 109.471 . . no
H15 C10 H17 109.510 . . no
H16 C10 H17 109.507 . . no
P2 C11 H18 109.475 . . no
P2 C11 H19 109.461 . . no
P2 C11 H20 109.482 . . no
H18 C11 H19 109.453 . . no
H18 C11 H20 109.489 . . no
H19 C11 H20 109.467 . . no
P3 C12 H21 109.443 . . no
P3 C12 H22 109.471 . . no
P3 C12 H23 109.481 . . no
H21 C12 H22 109.453 . . no
H21 C12 H23 109.466 . . no
H22 C12 H23 109.513 . . no
P3 C13 H24 109.462 . . no
P3 C13 H25 109.485 . . no
P3 C13 H26 109.453 . . no
H24 C13 H25 109.497 . . no
H24 C13 H26 109.446 . . no
H25 C13 H26 109.484 . . no
P4 C14 H27 109.142 . . no
P4 C14 H28 109.154 . . no
C15 C14 H27 109.193 . . no
C15 C14 H28 109.216 . . no
H27 C14 H28 109.465 . . no
P5 C15 H29 109.559 . . no
P5 C15 H30 109.560 . . no
C14 C15 H29 109.582 . . no
C14 C15 H30 109.607 . . no
H29 C15 H30 109.457 . . no
P4 C16 H31 109.521 . . no
P4 C16 H32 109.458 . . no
P4 C16 H33 109.476 . . no
H31 C16 H32 109.472 . . no
H31 C16 H33 109.500 . . no
H32 C16 H33 109.400 . . no
P4 C17 H34 109.480 . . no
P4 C17 H35 109.427 . . no
P4 C17 H36 109.438 . . no
H34 C17 H35 109.510 . . no
H34 C17 H36 109.527 . . no
H35 C17 H36 109.443 . . no
P5 C18 H37 109.483 . . no
P5 C18 H38 109.455 . . no
P5 C18 H39 109.452 . . no
H37 C18 H38 109.493 . . no
H37 C18 H39 109.489 . . no
H38 C18 H39 109.456 . . no
P5 C19 H40 109.444 . . no
P5 C19 H41 109.476 . . no
P5 C19 H42 109.476 . . no
H40 C19 H41 109.458 . . no
H40 C19 H42 109.462 . . no
H41 C19 H42 109.511 . . no
C20 C21 H43 118.188 . . no
C22 C21 H43 118.207 . . no
C21 C22 H44 119.916 . . no
C23 C22 H44 119.895 . . no
C22 C23 H45 120.535 . . no
C24 C23 H45 120.548 . . no
C23 C24 H46 120.061 . . no
C25 C24 H46 120.076 . . no
C20 C25 H47 118.243 . . no
C24 C25 H47 118.237 . . no
C26 C27 H48 118.819 . . no
C28 C27 H48 118.847 . . no
C27 C28 H49 119.712 . . no
C29 C28 H49 119.742 . . no
C28 C29 H50 120.509 . . no
C30 C29 H50 120.497 . . no
C29 C30 H51 119.930 . . no
C31 C30 H51 119.959 . . no
C26 C31 H52 118.118 . . no
C30 C31 H52 118.167 . . no
C32 C33 H53 118.516 . . no
C34 C33 H53 118.546 . . no
C33 C34 H54 119.916 . . no
C35 C34 H54 119.866 . . no
C34 C35 H55 120.914 . . no
C36 C35 H55 120.905 . . no
C35 C36 H56 119.330 . . no
C37 C36 H56 119.347 . . no
C32 C37 H57 118.801 . . no
C36 C37 H57 118.777 . . no
C38 C39 H58 118.847 . . no
C40 C39 H58 118.856 . . no
C39 C40 H59 119.580 . . no
C41 C40 H59 119.598 . . no
C40 C41 H60 120.653 . . no
C42 C41 H60 120.686 . . no
C41 C42 H61 119.728 . . no
C43 C42 H61 119.722 . . no
C38 C43 H62 118.513 . . no
C42 C43 H62 118.555 . . no
O1 C44 H63 109.357 . . no
O1 C44 H64 109.327 . . no
C45 C44 H63 109.380 . . no
C45 C44 H64 109.426 . . no
H63 C44 H64 109.440 . . no
C44 C45 H65 110.826 . . no
C44 C45 H66 110.771 . . no
C46 C45 H65 110.634 . . no
C46 C45 H66 110.682 . . no
H65 C45 H66 109.522 . . no
C45 C46 H67 111.233 . . no
C45 C46 H68 111.063 . . no
C47 C46 H67 110.736 . . no
C47 C46 H68 110.261 . . no
H67 C46 H68 109.540 . . no
O1 C47 H69 109.841 . . no
O1 C47 H70 109.449 . . no
C46 C47 H69 110.005 . . no
C46 C47 H70 109.538 . . no
H69 C47 H70 109.585 . . no
O2 C48 H71 98.390 3_755 1_555 no
O2 C48 H72 98.648 3_755 1_555 no
C49 C48 H71 109.960 . . no
C49 C48 H72 109.784 . . no
H71 C48 H72 110.339 . . no
O2 C49 H73 105.045 . . no
O2 C49 H74 104.902 . . no
C48 C49 H73 105.116 . . no
C48 C49 H74 104.524 . . no
H73 C49 H74 109.782 . . no

loop_
_geom_bond_atom_site_label_1
_geom_bond_atom_site_label_2
_geom_bond_distance
_geom_bond_site_symmetry_2
_geom_bond_publ_flag
RU1 P1 2.3423(8) . yes
RU1 P2 2.3173(8) . yes
RU1 P3 2.3158(8) . yes
RU1 P4 2.3118(9) . yes
RU1 P5 2.3219(8) . yes
P1 C1 1.847(4) . yes
P1 C2 1.825(3) . yes
P2 C8 1.826(4) . yes
P2 C10 1.815(4) . yes
P2 C11 1.812(4) . yes
P3 C9 1.836(4) . yes
P3 C12 1.814(4) . yes
P3 C13 1.816(4) . yes
P4 C14 1.834(4) . yes
P4 C16 1.827(4) . yes
P4 C17 1.824(4) . yes
P5 C15 1.844(4) . yes
P5 C18 1.823(4) . yes
P5 C19 1.812(4) . yes
O1 C44 1.357(7) . yes
O1 C47 1.47(1) . yes
O2 C48 1.25(1) 3_755 yes
O2 C49 1.356(10) . yes
C2 C3 1.386(4) . yes
C2 C7 1.399(4) . yes
C3 C4 1.383(5) . yes
C4 C5 1.387(5) . yes
C5 C6 1.376(5) . yes
C6 C7 1.381(5) . yes
C8 C9 1.493(6) . yes
C14 C15 1.483(6) . yes
C20 C21 1.414(4) . yes
C20 C25 1.391(4) . yes
C20 B1 1.653(4) . yes
C21 C22 1.369(4) . yes
C22 C23 1.383(5) . yes
C23 C24 1.375(5) . yes
C24 C25 1.394(4) . yes
C26 C27 1.409(4) . yes
C26 C31 1.396(4) . yes
C26 B1 1.645(4) . yes
C27 C28 1.396(5) . yes
C28 C29 1.375(6) . yes
C29 C30 1.370(5) . yes
C30 C31 1.386(4) . yes
C32 C33 1.401(4) . yes
C32 C37 1.389(4) . yes
C32 B1 1.647(4) . yes
C33 C34 1.387(4) . yes
C34 C35 1.376(5) . yes
C35 C36 1.373(4) . yes
C36 C37 1.382(4) . yes
C38 C39 1.403(4) . yes
C38 C43 1.397(4) . yes
C38 B1 1.649(4) . yes
C39 C40 1.393(4) . yes
C40 C41 1.373(5) . yes
C41 C42 1.367(5) . yes
C42 C43 1.392(4) . yes
C44 C45 1.440(7) . yes
C45 C46 1.486(9) . yes
C46 C47 1.44(1) . yes
C48 C49 1.468(7) . yes
RU1 H1 1.620 . no
P1 H2 1.610 . no
C1 H3 0.950 . no
C1 H4 0.950 . no
C1 H5 0.950 . no
C3 H6 0.950 . no
C4 H7 0.950 . no
C5 H8 0.950 . no
C6 H9 0.950 . no
C7 H10 0.950 . no
C8 H11 0.950 . no
C8 H12 0.950 . no
C9 H13 0.950 . no
C9 H14 0.950 . no
C10 H15 0.950 . no
C10 H16 0.950 . no
C10 H17 0.950 . no
C11 H18 0.950 . no
C11 H19 0.950 . no
C11 H20 0.950 . no
C12 H21 0.950 . no
C12 H22 0.950 . no
C12 H23 0.950 . no
C13 H24 0.950 . no
C13 H25 0.950 . no
C13 H26 0.950 . no
C14 H27 0.950 . no
C14 H28 0.950 . no
C15 H29 0.950 . no
C15 H30 0.950 . no
C16 H31 0.949 . no
C16 H32 0.951 . no
C16 H33 0.950 . no
C17 H34 0.949 . no
C17 H35 0.950 . no
C17 H36 0.950 . no
C18 H37 0.950 . no
C18 H38 0.950 . no
C18 H39 0.950 . no
C19 H40 0.950 . no
C19 H41 0.950 . no
C19 H42 0.950 . no
C21 H43 0.950 . no
C22 H44 0.950 . no
C23 H45 0.950 . no
C24 H46 0.950 . no
C25 H47 0.950 . no
C27 H48 0.950 . no
C28 H49 0.950 . no
C29 H50 0.950 . no
C30 H51 0.950 . no
C31 H52 0.950 . no
C33 H53 0.950 . no
C34 H54 0.950 . no
C35 H55 0.950 . no
C36 H56 0.950 . no
C37 H57 0.950 . no
C39 H58 0.950 . no
C40 H59 0.950 . no
C41 H60 0.950 . no
C42 H61 0.950 . no
C43 H62 0.950 . no
C44 H63 0.950 . no
C44 H64 0.950 . no
C45 H65 0.949 . no
C45 H66 0.950 . no
C46 H67 0.948 . no
C46 H68 0.951 . no
C47 H69 0.946 . no
C47 H70 0.952 . no
C48 H71 0.945 . no
C48 H72 0.945 . no
C49 H73 0.948 . no
C49 H74 0.948 . no

loop_
_geom_contact_atom_site_label_1
_geom_contact_atom_site_label_2
_geom_contact_distance
_geom_contact_site_symmetry_2
O2 C17 3.243(9) 4_554
O2 C16 3.249(9) 4_554
C3 C40 3.599(5) .
C10 C43 3.417(5) .
C10 C25 3.599(5) .
C11 C36 3.537(6) 3_655
C17 C48 3.593(8) 2_655
C35 C48 3.576(7) 3_755

loop_
_geom_torsion_atom_site_label_1
_geom_torsion_atom_site_label_2
_geom_torsion_atom_site_label_3
_geom_torsion_atom_site_label_4
_geom_torsion
_geom_torsion_site_symmetry_1
_geom_torsion_site_symmetry_2
_geom_torsion_site_symmetry_3
_geom_torsion_site_symmetry_4
_geom_torsion_publ_flag
RU1 P1 C2 C3 90.2(3) 1_555 1_555 1_555 1_555 yes
RU1 P1 C2 C7 -89.2(2) 1_555 1_555 1_555 1_555 yes
RU1 P2 C8 C9 37.1(3) 1_555 1_555 1_555 1_555 yes
RU1 P3 C9 C8 40.0(3) 1_555 1_555 1_555 1_555 yes
RU1 P4 C14 C15 34.9(3) 1_555 1_555 1_555 1_555 yes
RU1 P5 C15 C14 42.6(3) 1_555 1_555 1_555 1_555 yes
P1 RU1 P2 C8 -100.2(1) 1_555 1_555 1_555 1_555 yes
P1 RU1 P2 C10 19.4(2) 1_555 1_555 1_555 1_555 yes
P1 RU1 P2 C11 146.3(2) 1_555 1_555 1_555 1_555 yes
P1 RU1 P3 C9 85.4(1) 1_555 1_555 1_555 1_555 yes
P1 RU1 P3 C12 -34.0(2) 1_555 1_555 1_555 1_555 yes
P1 RU1 P3 C13 -159.4(2) 1_555 1_555 1_555 1_555 yes
P1 RU1 P4 C14 -105.7(2) 1_555 1_555 1_555 1_555 yes
P1 RU1 P4 C16 12.9(2) 1_555 1_555 1_555 1_555 yes
P1 RU1 P4 C17 140.1(2) 1_555 1_555 1_555 1_555 yes
P1 RU1 P5 C15 78.9(2) 1_555 1_555 1_555 1_555 yes
P1 RU1 P5 C18 -168.4(2) 1_555 1_555 1_555 1_555 yes
P1 RU1 P5 C19 -40.6(2) 1_555 1_555 1_555 1_555 yes
P1 C2 C3 C4 -178.6(3) 1_555 1_555 1_555 1_555 yes
P1 C2 C7 C6 178.8(2) 1_555 1_555 1_555 1_555 yes
P2 RU1 P1 C1 39.0(2) 1_555 1_555 1_555 1_555 yes
P2 RU1 P1 C2 -90.3(1) 1_555 1_555 1_555 1_555 yes
P2 RU1 P3 C9 -13.7(1) 1_555 1_555 1_555 1_555 yes
P2 RU1 P3 C12 -133.1(2) 1_555 1_555 1_555 1_555 yes
P2 RU1 P3 C13 101.5(2) 1_555 1_555 1_555 1_555 yes
P2 RU1 P4 C14 76.0(2) 1_555 1_555 1_555 1_555 yes
P2 RU1 P4 C16 -165.4(2) 1_555 1_555 1_555 1_555 yes
P2 RU1 P4 C17 -38.2(2) 1_555 1_555 1_555 1_555 yes
P2 RU1 P5 C15 179.0(2) 1_555 1_555 1_555 1_555 yes
P2 RU1 P5 C18 -68.3(2) 1_555 1_555 1_555 1_555 yes
P2 RU1 P5 C19 59.5(2) 1_555 1_555 1_555 1_555 yes
P2 C8 C9 P3 -49.3(4) 1_555 1_555 1_555 1_555 yes
P3 RU1 P1 C1 -45.0(2) 1_555 1_555 1_555 1_555 yes
P3 RU1 P1 C2 -174.4(1) 1_555 1_555 1_555 1_555 yes
P3 RU1 P2 C8 -9.3(1) 1_555 1_555 1_555 1_555 yes
P3 RU1 P2 C10 110.3(2) 1_555 1_555 1_555 1_555 yes
P3 RU1 P2 C11 -122.8(2) 1_555 1_555 1_555 1_555 yes
P3 RU1 P4 C14 161.8(2) 1_555 1_555 1_555 1_555 yes
P3 RU1 P4 C16 -79.6(2) 1_555 1_555 1_555 1_555 yes
P3 RU1 P4 C17 47.5(2) 1_555 1_555 1_555 1_555 yes
P3 RU1 P5 C15 -101.9(2) 1_555 1_555 1_555 1_555 yes
P3 RU1 P5 C18 10.7(3) 1_555 1_555 1_555 1_555 yes
P3 RU1 P5 C19 138.5(2) 1_555 1_555 1_555 1_555 yes
P4 RU1 P1 C1 -140.5(2) 1_555 1_555 1_555 1_555 yes
P4 RU1 P1 C2 90.1(1) 1_555 1_555 1_555 1_555 yes
P4 RU1 P2 C8 78.1(2) 1_555 1_555 1_555 1_555 yes
P4 RU1 P2 C10 -162.3(2) 1_555 1_555 1_555 1_555 yes
P4 RU1 P2 C11 -35.4(2) 1_555 1_555 1_555 1_555 yes
P4 RU1 P3 C9 -178.1(1) 1_555 1_555 1_555 1_555 yes
P4 RU1 P3 C12 62.5(2) 1_555 1_555 1_555 1_555 yes
P4 RU1 P3 C13 -62.9(2) 1_555 1_555 1_555 1_555 yes
P4 RU1 P5 C15 -16.4(2) 1_555 1_555 1_555 1_555 yes
P4 RU1 P5 C18 96.2(2) 1_555 1_555 1_555 1_555 yes
P4 RU1 P5 C19 -136.0(2) 1_555 1_555 1_555 1_555 yes
P4 C14 C15 P5 -49.5(3) 1_555 1_555 1_555 1_555 yes
P5 RU1 P1 C1 134.8(2) 1_555 1_555 1_555 1_555 yes
P5 RU1 P1 C2 5.4(1) 1_555 1_555 1_555 1_555 yes
P5 RU1 P2 C8 159.1(1) 1_555 1_555 1_555 1_555 yes
P5 RU1 P2 C10 -81.3(2) 1_555 1_555 1_555 1_555 yes
P5 RU1 P2 C11 45.6(2) 1_555 1_555 1_555 1_555 yes
P5 RU1 P3 C9 -93.7(2) 1_555 1_555 1_555 1_555 yes
P5 RU1 P3 C12 146.8(2) 1_555 1_555 1_555 1_555 yes
P5 RU1 P3 C13 21.4(3) 1_555 1_555 1_555 1_555 yes
P5 RU1 P4 C14 -6.4(2) 1_555 1_555 1_555 1_555 yes
P5 RU1 P4 C16 112.1(2) 1_555 1_555 1_555 1_555 yes
P5 RU1 P4 C17 -120.7(2) 1_555 1_555 1_555 1_555 yes
O1 C44 C45 C46 -26.4(7) 1_555 1_555 1_555 1_555 yes
O1 C47 C46 C45 14(1) 1_555 1_555 1_555 1_555 yes
C1 P1 C2 C3 -48.0(3) 1_555 1_555 1_555 1_555 yes
C1 P1 C2 C7 132.6(3) 1_555 1_555 1_555 1_555 yes
C2 C3 C4 C5 -0.7(5) 1_555 1_555 1_555 1_555 yes
C2 C7 C6 C5 0.2(5) 1_555 1_555 1_555 1_555 yes
C3 C2 C7 C6 -0.6(4) 1_555 1_555 1_555 1_555 yes
C3 C4 C5 C6 0.2(5) 1_555 1_555 1_555 1_555 yes
C4 C3 C2 C7 0.9(5) 1_555 1_555 1_555 1_555 yes
C4 C5 C6 C7 0.1(5) 1_555 1_555 1_555 1_555 yes
C8 C9 P3 C12 170.0(3) 1_555 1_555 1_555 1_555 yes
C8 C9 P3 C13 -86.5(3) 1_555 1_555 1_555 1_555 yes
C9 C8 P2 C10 -94.2(3) 1_555 1_555 1_555 1_555 yes
C9 C8 P2 C11 162.5(3) 1_555 1_555 1_555 1_555 yes
C14 C15 P5 C18 -80.7(3) 1_555 1_555 1_555 1_555 yes
C14 C15 P5 C19 175.3(3) 1_555 1_555 1_555 1_555 yes
C15 C14 P4 C16 -95.8(3) 1_555 1_555 1_555 1_555 yes
C15 C14 P4 C17 160.9(3) 1_555 1_555 1_555 1_555 yes
C20 C21 C22 C23 -0.4(5) 1_555 1_555 1_555 1_555 yes
C20 C25 C24 C23 0.2(5) 1_555 1_555 1_555 1_555 yes
C20 B1 C26 C27 -30.1(4) 1_555 1_555 1_555 1_555 yes
C20 B1 C26 C31 152.9(3) 1_555 1_555 1_555 1_555 yes
C20 B1 C32 C33 -78.5(3) 1_555 1_555 1_555 1_555 yes
C20 B1 C32 C37 95.6(3) 1_555 1_555 1_555 1_555 yes
C20 B1 C38 C39 157.5(3) 1_555 1_555 1_555 1_555 yes
C20 B1 C38 C43 -25.5(4) 1_555 1_555 1_555 1_555 yes
C21 C20 C25 C24 -1.7(4) 1_555 1_555 1_555 1_555 yes
C21 C20 B1 C26 -50.8(4) 1_555 1_555 1_555 1_555 yes
C21 C20 B1 C32 -170.5(3) 1_555 1_555 1_555 1_555 yes
C21 C20 B1 C38 69.0(3) 1_555 1_555 1_555 1_555 yes
C21 C22 C23 C24 -1.3(5) 1_555 1_555 1_555 1_555 yes
C22 C21 C20 C25 1.8(4) 1_555 1_555 1_555 1_555 yes
C22 C21 C20 B1 -176.4(3) 1_555 1_555 1_555 1_555 yes
C22 C23 C24 C25 1.3(5) 1_555 1_555 1_555 1_555 yes
C24 C25 C20 B1 176.5(3) 1_555 1_555 1_555 1_555 yes
C25 C20 B1 C26 131.1(3) 1_555 1_555 1_555 1_555 yes
C25 C20 B1 C32 11.4(4) 1_555 1_555 1_555 1_555 yes
C25 C20 B1 C38 -109.1(3) 1_555 1_555 1_555 1_555 yes
C26 C27 C28 C29 0.3(5) 1_555 1_555 1_555 1_555 yes
C26 C31 C30 C29 0.2(5) 1_555 1_555 1_555 1_555 yes
C26 B1 C32 C33 162.0(3) 1_555 1_555 1_555 1_555 yes
C26 B1 C32 C37 -23.9(4) 1_555 1_555 1_555 1_555 yes
C26 B1 C38 C39 -82.0(3) 1_555 1_555 1_555 1_555 yes
C26 B1 C38 C43 94.9(3) 1_555 1_555 1_555 1_555 yes
C27 C26 C31 C30 0.1(5) 1_555 1_555 1_555 1_555 yes
C27 C26 B1 C32 88.6(3) 1_555 1_555 1_555 1_555 yes
C27 C26 B1 C38 -151.3(3) 1_555 1_555 1_555 1_555 yes
C27 C28 C29 C30 0.0(6) 1_555 1_555 1_555 1_555 yes
C28 C27 C26 C31 -0.4(5) 1_555 1_555 1_555 1_555 yes
C28 C27 C26 B1 -177.7(3) 1_555 1_555 1_555 1_555 yes
C28 C29 C30 C31 -0.3(5) 1_555 1_555 1_555 1_555 yes
C30 C31 C26 B1 177.4(3) 1_555 1_555 1_555 1_555 yes
C31 C26 B1 C32 -88.5(3) 1_555 1_555 1_555 1_555 yes
C31 C26 B1 C38 31.7(4) 1_555 1_555 1_555 1_555 yes
C32 C33 C34 C35 0.2(6) 1_555 1_555 1_555 1_555 yes
C32 C37 C36 C35 1.4(6) 1_555 1_555 1_555 1_555 yes
C32 B1 C38 C39 38.1(4) 1_555 1_555 1_555 1_555 yes
C32 B1 C38 C43 -145.0(3) 1_555 1_555 1_555 1_555 yes
C33 C32 C37 C36 -0.3(5) 1_555 1_555 1_555 1_555 yes
C33 C32 B1 C38 42.7(4) 1_555 1_555 1_555 1_555 yes
C33 C34 C35 C36 0.8(6) 1_555 1_555 1_555 1_555 yes
C34 C33 C32 C37 -0.5(5) 1_555 1_555 1_555 1_555 yes
C34 C33 C32 B1 174.1(3) 1_555 1_555 1_555 1_555 yes
C34 C35 C36 C37 -1.6(6) 1_555 1_555 1_555 1_555 yes
C36 C37 C32 B1 -174.7(3) 1_555 1_555 1_555 1_555 yes
C37 C32 B1 C38 -143.3(3) 1_555 1_555 1_555 1_555 yes
C38 C39 C40 C41 -0.3(5) 1_555 1_555 1_555 1_555 yes
C38 C43 C42 C41 -1.0(5) 1_555 1_555 1_555 1_555 yes
C39 C38 C43 C42 1.0(4) 1_555 1_555 1_555 1_555 yes
C39 C40 C41 C42 0.4(5) 1_555 1_555 1_555 1_555 yes
C40 C39 C38 C43 -0.4(4) 1_555 1_555 1_555 1_555 yes
C40 C39 C38 B1 176.8(3) 1_555 1_555 1_555 1_555 yes
C40 C41 C42 C43 0.2(5) 1_555 1_555 1_555 1_555 yes
C42 C43 C38 B1 -176.1(3) 1_555 1_555 1_555 1_555 yes
C44 O1 C47 C46 -30(1) 1_555 1_555 1_555 1_555 yes
C44 C45 C46 C47 5.9(9) 1_555 1_555 1_555 1_555 yes
C45 C44 O1 C47 34.6(8) 1_555 1_555 1_555 1_555 yes
